data_4026968
loop_
_publ_author_name
'John A. Malona'
'Kevin Cariou'
'William T. Spencer'
'Alison J. Frontier'

_publ_section_title
;
 Total Synthesis of (\+-)-Rocaglamide via Oxidation-Initiated Nazarov
 Cyclization
;
_journal_name_full 'Journal of Organic Chemistry'
_journal_page_first 1891
_journal_page_last 1908
_journal_paper_doi 10.1021/jo202366c
_journal_volume 77
_journal_year 2012
_chemical_formula_moiety 'C30 H30 O8'
_chemical_formula_sum 'C30 H30 O8'
_chemical_formula_weight 518.54
_chemical_name_common frojm08
_chemical_name_systematic
;
 ?
;
_space_group_IT_number 2
_symmetry_cell_setting triclinic
_symmetry_space_group_name_Hall '-P 1'
_symmetry_space_group_name_H-M 'P -1'
_atom_sites_solution_hydrogens geom
_atom_sites_solution_primary direct
_atom_sites_solution_secondary difmap
_audit_creation_method SHELXL-97
_cell_angle_alpha 76.497(1)
_cell_angle_beta 85.255(1)
_cell_angle_gamma 66.263(1)
_cell_formula_units_Z 2
_cell_length_a 9.8878(6)
_cell_length_b 11.5836(7)
_cell_length_c 12.5674(8)
_cell_measurement_reflns_used 9891
_cell_measurement_temperature 100.0(1)
_cell_measurement_theta_max 38.04
_cell_measurement_theta_min 2.25
_cell_volume 1281.13(14)
_computing_cell_refinement 'SAINT (Bruker, 2007)'
_computing_data_collection 'APEX2 (Bruker, 2007)'
_computing_data_reduction 'SAINT (Bruker, 2007)'
_computing_molecular_graphics 'SHELXL-97 (Sheldrick, 2008)'
_computing_publication_material 'SHELXL-97 (Sheldrick, 2008)'
_computing_structure_refinement 'SHELXL-97 (Sheldrick, 2008)'
_computing_structure_solution 'SIR97 (Altomare et al., 1999)'
_diffrn_ambient_temperature 100.0(1)
_diffrn_measured_fraction_theta_full 0.983
_diffrn_measured_fraction_theta_max 0.983
_diffrn_measurement_device_type 'Bruker SMART APEX II CCD Platform'
_diffrn_measurement_method 'area detector, \w scans per \f'
_diffrn_radiation_monochromator graphite
_diffrn_radiation_source 'fine-focus sealed tube'
_diffrn_radiation_type MoK\a
_diffrn_radiation_wavelength 0.71073
_diffrn_reflns_av_R_equivalents 0.0375
_diffrn_reflns_av_sigmaI/netI 0.0473
_diffrn_reflns_limit_h_max 16
_diffrn_reflns_limit_h_min -16
_diffrn_reflns_limit_k_max 18
_diffrn_reflns_limit_k_min -18
_diffrn_reflns_limit_l_max 20
_diffrn_reflns_limit_l_min -20
_diffrn_reflns_number 28775
_diffrn_reflns_theta_full 35.63
_diffrn_reflns_theta_max 35.63
_diffrn_reflns_theta_min 1.67
_exptl_absorpt_coefficient_mu 0.097
_exptl_absorpt_correction_T_max 0.9865
_exptl_absorpt_correction_T_min 0.9695
_exptl_absorpt_correction_type multi-scan
_exptl_absorpt_process_details 'SADABS (Sheldrick, 2007)'
_exptl_crystal_colour colorless
_exptl_crystal_density_diffrn 1.344
_exptl_crystal_description block
_exptl_crystal_F_000 548
_exptl_crystal_size_max 0.32
_exptl_crystal_size_mid 0.26
_exptl_crystal_size_min 0.14
_refine_diff_density_max 0.829
_refine_diff_density_min -0.245
_refine_diff_density_rms 0.073
_refine_ls_extinction_method none
_refine_ls_goodness_of_fit_ref 1.027
_refine_ls_hydrogen_treatment refxyz
_refine_ls_matrix_type full
_refine_ls_number_parameters 433
_refine_ls_number_reflns 11628
_refine_ls_number_restraints 0
_refine_ls_restrained_S_all 1.027
_refine_ls_R_factor_all 0.0745
_refine_ls_R_factor_gt 0.0519
_refine_ls_shift/su_max 0.001
_refine_ls_shift/su_mean 0.000
_refine_ls_structure_factor_coef Fsqd
_refine_ls_weighting_details 'calc w=1/[\s^2^(Fo^2^)+(0.0897P)^2^+0.0022P] where P=(Fo^2^+2Fc^2^)/3'
_refine_ls_weighting_scheme calc
_refine_ls_wR_factor_gt 0.1343
_refine_ls_wR_factor_ref 0.1516
_reflns_number_gt 8388
_reflns_number_total 11628
_reflns_threshold_expression >2sigma(I)
_cod_data_source_file jo202366c_si_003.cif
_cod_data_source_block frojm08
_cod_database_code 4026968

loop_
_symmetry_equiv_pos_as_xyz
'x, y, z'
'-x, -y, -z'

loop_
_atom_site_label
_atom_site_type_symbol
_atom_site_fract_x
_atom_site_fract_y
_atom_site_fract_z
_atom_site_U_iso_or_equiv
_atom_site_adp_type
_atom_site_occupancy
_atom_site_symmetry_multiplicity
_atom_site_calc_flag
O1 O 0.83270(8) 0.40159(6) 0.12447(6) 0.01564(13) Uani 1 1 d
O2 O 0.86329(8) 0.34639(7) 0.31314(6) 0.01647(13) Uani 1 1 d
O3 O 1.11443(8) 0.15986(7) 0.28897(6) 0.01836(14) Uani 1 1 d
O4 O 0.96402(9) 0.11468(7) 0.19324(7) 0.02471(16) Uani 1 1 d
O5 O 1.06188(10) -0.00271(8) 0.36036(7) 0.02662(17) Uani 1 1 d
O6 O 0.81801(8) 0.80392(7) 0.14022(6) 0.01707(13) Uani 1 1 d
O7 O 0.49219(8) 0.78951(7) -0.10903(6) 0.01947(14) Uani 1 1 d
O8 O 1.32409(9) 0.86803(8) 0.15094(6) 0.02278(16) Uani 1 1 d
C1 C 0.92681(10) 0.38316(9) 0.21509(7) 0.01407(15) Uani 1 1 d
C2 C 1.08597(10) 0.28222(9) 0.21661(8) 0.01485(15) Uani 1 1 d
H2 H 1.1120(16) 0.2706(13) 0.1430(11) 0.018 Uiso 1 1 d
C3 C 1.17873(10) 0.34437(9) 0.25871(7) 0.01400(15) Uani 1 1 d
H3 H 1.2732(15) 0.3220(13) 0.2194(11) 0.017 Uiso 1 1 d
C4 C 1.08783(10) 0.48824(9) 0.21881(7) 0.01424(15) Uani 1 1 d
C5 C 0.94881(10) 0.50849(9) 0.19425(7) 0.01381(15) Uani 1 1 d
C6 C 0.71893(12) 0.43367(11) 0.33625(9) 0.02129(19) Uani 1 1 d
H6A H 0.7235(17) 0.5099(14) 0.3525(12) 0.026 Uiso 1 1 d
H6B H 0.6548(17) 0.4581(14) 0.2703(13) 0.026 Uiso 1 1 d
C7 C 0.66381(16) 0.36020(15) 0.43219(11) 0.0351(3) Uani 1 1 d
H7A H 0.563(2) 0.4133(19) 0.4521(16) 0.053 Uiso 1 1 d
H7B H 0.669(2) 0.284(2) 0.4166(17) 0.053 Uiso 1 1 d
H7C H 0.731(2) 0.3320(18) 0.4955(17) 0.053 Uiso 1 1 d
C8 C 1.03804(11) 0.09282(9) 0.27223(9) 0.01870(18) Uani 1 1 d
C9 C 0.97911(15) -0.08151(12) 0.36383(13) 0.0318(3) Uani 1 1 d
H9A H 1.000(2) -0.1376(18) 0.4353(16) 0.048 Uiso 1 1 d
H9B H 0.867(2) -0.0201(18) 0.3553(15) 0.048 Uiso 1 1 d
H9C H 1.016(2) -0.1369(18) 0.3080(16) 0.048 Uiso 1 1 d
C10 C 0.82432(10) 0.60410(9) 0.12636(7) 0.01427(15) Uani 1 1 d
C11 C 0.76395(10) 0.73873(9) 0.09117(7) 0.01442(15) Uani 1 1 d
C12 C 0.65284(10) 0.79716(9) 0.01140(8) 0.01616(16) Uani 1 1 d
H12 H 0.6097(16) 0.8918(14) -0.0125(11) 0.019 Uiso 1 1 d
C13 C 0.59916(10) 0.72147(9) -0.03024(7) 0.01575(16) Uani 1 1 d
C14 C 0.65348(10) 0.58733(9) 0.00554(8) 0.01587(16) Uani 1 1 d
H14 H 0.6188(16) 0.5343(13) -0.0247(12) 0.019 Uiso 1 1 d
C15 C 0.76532(10) 0.53309(9) 0.08342(7) 0.01467(15) Uani 1 1 d
C16 C 0.79082(14) 0.93489(10) 0.08641(10) 0.0251(2) Uani 1 1 d
H16A H 0.854(2) 0.9604(16) 0.1250(14) 0.038 Uiso 1 1 d
H16B H 0.8227(19) 0.9382(17) 0.0083(15) 0.038 Uiso 1 1 d
H16C H 0.690(2) 0.9909(17) 0.0896(14) 0.038 Uiso 1 1 d
C17 C 0.41761(12) 0.72177(11) -0.14474(9) 0.02203(19) Uani 1 1 d
H17A H 0.3400(19) 0.7898(16) -0.1966(13) 0.033 Uiso 1 1 d
H17B H 0.4893(19) 0.6530(16) -0.1808(13) 0.033 Uiso 1 1 d
H17C H 0.3774(18) 0.6803(15) -0.0809(14) 0.033 Uiso 1 1 d
C18 C 1.15594(10) 0.58277(9) 0.20138(7) 0.01467(15) Uani 1 1 d
C19 C 1.12430(10) 0.68181(9) 0.10679(7) 0.01570(16) Uani 1 1 d
H19 H 1.0623(16) 0.6858(13) 0.0480(11) 0.019 Uiso 1 1 d
C20 C 1.18417(11) 0.77358(9) 0.09111(8) 0.01734(17) Uani 1 1 d
H20 H 1.1579(16) 0.8454(14) 0.0250(12) 0.021 Uiso 1 1 d
C21 C 1.27766(11) 0.76919(9) 0.17047(8) 0.01684(17) Uani 1 1 d
C22 C 1.31704(11) 0.66799(10) 0.26226(8) 0.01834(17) Uani 1 1 d
H22 H 1.3830(16) 0.6622(13) 0.3210(12) 0.022 Uiso 1 1 d
C23 C 1.25644(11) 0.57579(10) 0.27707(8) 0.01771(17) Uani 1 1 d
H23 H 1.2845(16) 0.5072(14) 0.3442(12) 0.021 Uiso 1 1 d
C24 C 1.41682(14) 0.86707(12) 0.23216(10) 0.0253(2) Uani 1 1 d
H24A H 1.4376(19) 0.9428(17) 0.2081(14) 0.038 Uiso 1 1 d
H24B H 1.3684(19) 0.8689(16) 0.3041(15) 0.038 Uiso 1 1 d
H24C H 1.506(2) 0.7853(17) 0.2423(14) 0.038 Uiso 1 1 d
C25 C 1.21451(10) 0.29877(9) 0.38025(7) 0.01480(15) Uani 1 1 d
C26 C 1.11321(11) 0.34956(9) 0.45845(8) 0.01695(17) Uani 1 1 d
H26 H 1.0199(16) 0.4133(14) 0.4372(12) 0.020 Uiso 1 1 d
C27 C 1.14963(12) 0.30449(10) 0.56910(8) 0.01943(18) Uani 1 1 d
H27 H 1.0786(17) 0.3396(14) 0.6215(12) 0.023 Uiso 1 1 d
C28 C 1.28719(12) 0.20839(11) 0.60323(8) 0.02193(19) Uani 1 1 d
H28 H 1.3115(17) 0.1767(14) 0.6794(13) 0.026 Uiso 1 1 d
C29 C 1.38946(12) 0.15888(11) 0.52600(9) 0.0240(2) Uani 1 1 d
H29 H 1.4862(18) 0.0900(15) 0.5493(13) 0.029 Uiso 1 1 d
C30 C 1.35291(11) 0.20395(10) 0.41515(8) 0.01962(18) Uani 1 1 d
H30 H 1.4229(17) 0.1672(14) 0.3619(12) 0.024 Uiso 1 1 d

loop_
_atom_site_aniso_label
_atom_site_aniso_U_11
_atom_site_aniso_U_22
_atom_site_aniso_U_33
_atom_site_aniso_U_23
_atom_site_aniso_U_13
_atom_site_aniso_U_12
O1 0.0155(3) 0.0133(3) 0.0176(3) -0.0019(2) -0.0047(2) -0.0050(2)
O2 0.0147(3) 0.0169(3) 0.0168(3) -0.0017(2) 0.0009(2) -0.0064(2)
O3 0.0180(3) 0.0133(3) 0.0235(3) -0.0005(2) -0.0053(3) -0.0068(2)
O4 0.0245(4) 0.0204(3) 0.0304(4) -0.0046(3) -0.0079(3) -0.0091(3)
O5 0.0284(4) 0.0211(4) 0.0327(4) 0.0035(3) -0.0076(3) -0.0157(3)
O6 0.0196(3) 0.0134(3) 0.0184(3) -0.0022(2) -0.0031(2) -0.0068(2)
O7 0.0159(3) 0.0190(3) 0.0208(3) -0.0018(3) -0.0070(2) -0.0042(3)
O8 0.0251(4) 0.0252(4) 0.0230(3) 0.0017(3) -0.0054(3) -0.0178(3)
C1 0.0134(4) 0.0140(3) 0.0146(4) -0.0023(3) -0.0018(3) -0.0053(3)
C2 0.0141(4) 0.0129(3) 0.0165(4) -0.0020(3) -0.0015(3) -0.0047(3)
C3 0.0131(4) 0.0142(3) 0.0139(4) -0.0013(3) -0.0006(3) -0.0053(3)
C4 0.0149(4) 0.0141(4) 0.0131(3) -0.0015(3) -0.0002(3) -0.0058(3)
C5 0.0151(4) 0.0133(3) 0.0131(3) -0.0015(3) -0.0012(3) -0.0062(3)
C6 0.0171(4) 0.0227(4) 0.0225(4) -0.0058(4) 0.0032(3) -0.0064(4)
C7 0.0280(6) 0.0416(7) 0.0258(6) 0.0000(5) 0.0098(5) -0.0097(5)
C8 0.0161(4) 0.0141(4) 0.0252(5) -0.0034(3) -0.0025(3) -0.0052(3)
C9 0.0314(6) 0.0245(5) 0.0441(7) -0.0009(5) -0.0036(5) -0.0186(5)
C10 0.0136(4) 0.0139(4) 0.0147(4) -0.0020(3) -0.0014(3) -0.0051(3)
C11 0.0136(4) 0.0146(4) 0.0146(4) -0.0025(3) 0.0001(3) -0.0054(3)
C12 0.0145(4) 0.0149(4) 0.0164(4) -0.0016(3) -0.0020(3) -0.0036(3)
C13 0.0127(4) 0.0175(4) 0.0147(4) -0.0024(3) -0.0015(3) -0.0039(3)
C14 0.0136(4) 0.0171(4) 0.0163(4) -0.0030(3) -0.0017(3) -0.0055(3)
C15 0.0132(4) 0.0145(4) 0.0155(4) -0.0024(3) -0.0008(3) -0.0049(3)
C16 0.0300(5) 0.0139(4) 0.0305(5) -0.0005(4) -0.0095(4) -0.0083(4)
C17 0.0166(4) 0.0252(5) 0.0244(5) -0.0043(4) -0.0054(4) -0.0079(4)
C18 0.0142(4) 0.0153(4) 0.0145(4) -0.0020(3) 0.0000(3) -0.0065(3)
C19 0.0162(4) 0.0180(4) 0.0135(4) -0.0021(3) -0.0011(3) -0.0078(3)
C20 0.0185(4) 0.0188(4) 0.0153(4) 0.0001(3) -0.0010(3) -0.0098(3)
C21 0.0164(4) 0.0189(4) 0.0170(4) -0.0016(3) -0.0002(3) -0.0101(3)
C22 0.0175(4) 0.0218(4) 0.0171(4) -0.0007(3) -0.0032(3) -0.0105(3)
C23 0.0173(4) 0.0188(4) 0.0167(4) 0.0006(3) -0.0037(3) -0.0086(3)
C24 0.0263(5) 0.0311(6) 0.0260(5) -0.0033(4) -0.0045(4) -0.0196(5)
C25 0.0147(4) 0.0147(4) 0.0150(4) -0.0012(3) -0.0014(3) -0.0066(3)
C26 0.0163(4) 0.0175(4) 0.0168(4) -0.0026(3) -0.0003(3) -0.0070(3)
C27 0.0232(5) 0.0223(4) 0.0164(4) -0.0041(3) 0.0007(3) -0.0127(4)
C28 0.0256(5) 0.0253(5) 0.0164(4) -0.0005(3) -0.0048(4) -0.0129(4)
C29 0.0206(5) 0.0249(5) 0.0218(5) -0.0011(4) -0.0069(4) -0.0051(4)
C30 0.0161(4) 0.0207(4) 0.0187(4) -0.0028(3) -0.0023(3) -0.0042(3)

loop_
_atom_type_symbol
_atom_type_description
_atom_type_scat_dispersion_real
_atom_type_scat_dispersion_imag
_atom_type_scat_source
C C 0.0033 0.0016 'International Tables Vol C Tables 4.2.6.8 and 6.1.1.4'
H H 0.0000 0.0000 'International Tables Vol C Tables 4.2.6.8 and 6.1.1.4'
O O 0.0106 0.0060 'International Tables Vol C Tables 4.2.6.8 and 6.1.1.4'

loop_
_geom_angle_atom_site_label_1
_geom_angle_atom_site_label_2
_geom_angle_atom_site_label_3
_geom_angle
C15 O1 C1 106.72(7)
C1 O2 C6 117.31(7)
C8 O3 C2 117.53(8)
C8 O5 C9 115.37(9)
C11 O6 C16 117.15(8)
C13 O7 C17 117.64(8)
C21 O8 C24 116.74(8)
O2 C1 O1 109.21(7)
O2 C1 C5 118.42(7)
O1 C1 C5 103.64(7)
O2 C1 C2 106.87(7)
O1 C1 C2 116.65(7)
C5 C1 C2 102.39(7)
O3 C2 C1 115.75(8)
O3 C2 C3 107.37(7)
C1 C2 C3 103.66(7)
O3 C2 H2 109.7(8)
C1 C2 H2 108.5(8)
C3 C2 H2 111.7(9)
C25 C3 C4 115.90(7)
C25 C3 C2 114.58(8)
C4 C3 C2 102.40(7)
C25 C3 H3 107.5(8)
C4 C3 H3 108.1(8)
C2 C3 H3 107.9(8)
C5 C4 C18 128.29(8)
C5 C4 C3 110.15(8)
C18 C4 C3 121.26(8)
C4 C5 C10 139.55(9)
C4 C5 C1 111.73(8)
C10 C5 C1 105.74(7)
O2 C6 C7 106.35(9)
O2 C6 H6A 110.4(9)
C7 C6 H6A 111.5(9)
O2 C6 H6B 107.7(9)
C7 C6 H6B 110.2(9)
H6A C6 H6B 110.5(12)
C6 C7 H7A 111.4(12)
C6 C7 H7B 109.6(13)
H7A C7 H7B 111.6(18)
C6 C7 H7C 109.6(12)
H7A C7 H7C 109.5(16)
H7B C7 H7C 104.8(17)
O4 C8 O5 127.30(10)
O4 C8 O3 126.67(10)
O5 C8 O3 106.02(8)
O5 C9 H9A 104.5(12)
O5 C9 H9B 107.7(10)
H9A C9 H9B 110.6(16)
O5 C9 H9C 111.3(11)
H9A C9 H9C 108.1(15)
H9B C9 H9C 114.2(15)
C15 C10 C11 118.34(8)
C15 C10 C5 105.31(8)
C11 C10 C5 136.12(8)
O6 C11 C12 124.31(8)
O6 C11 C10 116.22(8)
C12 C11 C10 119.46(8)
C11 C12 C13 119.91(9)
C11 C12 H12 119.3(8)
C13 C12 H12 120.7(8)
O7 C13 C14 123.41(9)
O7 C13 C12 114.43(8)
C14 C13 C12 122.14(8)
C15 C14 C13 116.05(9)
C15 C14 H14 121.5(8)
C13 C14 H14 122.4(8)
O1 C15 C14 122.70(8)
O1 C15 C10 113.25(8)
C14 C15 C10 124.03(8)
O6 C16 H16A 105.6(10)
O6 C16 H16B 109.3(10)
H16A C16 H16B 109.0(14)
O6 C16 H16C 112.2(11)
H16A C16 H16C 110.5(14)
H16B C16 H16C 110.1(14)
O7 C17 H17A 104.4(10)
O7 C17 H17B 109.8(10)
H17A C17 H17B 112.2(13)
O7 C17 H17C 108.7(10)
H17A C17 H17C 113.2(14)
H17B C17 H17C 108.4(13)
C23 C18 C19 117.69(9)
C23 C18 C4 121.43(8)
C19 C18 C4 120.87(8)
C20 C19 C18 121.36(9)
C20 C19 H19 117.8(8)
C18 C19 H19 120.8(8)
C19 C20 C21 120.03(9)
C19 C20 H20 120.6(9)
C21 C20 H20 119.3(9)
O8 C21 C22 124.49(9)
O8 C21 C20 115.81(8)
C22 C21 C20 119.69(9)
C21 C22 C23 119.70(9)
C21 C22 H22 121.8(8)
C23 C22 H22 118.3(8)
C22 C23 C18 121.34(9)
C22 C23 H23 117.4(9)
C18 C23 H23 121.3(9)
O8 C24 H24A 107.0(10)
O8 C24 H24B 111.9(10)
H24A C24 H24B 109.1(14)
O8 C24 H24C 108.8(10)
H24A C24 H24C 113.8(15)
H24B C24 H24C 106.4(14)
C30 C25 C26 118.81(9)
C30 C25 C3 119.13(8)
C26 C25 C3 122.06(8)
C27 C26 C25 120.37(9)
C27 C26 H26 119.1(9)
C25 C26 H26 120.5(9)
C28 C27 C26 120.40(10)
C28 C27 H27 120.4(9)
C26 C27 H27 119.2(9)
C29 C28 C27 119.62(9)
C29 C28 H28 120.1(9)
C27 C28 H28 120.3(9)
C28 C29 C30 119.96(10)
C28 C29 H29 120.2(10)
C30 C29 H29 119.8(10)
C29 C30 C25 120.82(10)
C29 C30 H30 119.7(9)
C25 C30 H30 119.4(9)

loop_
_geom_bond_atom_site_label_1
_geom_bond_atom_site_label_2
_geom_bond_distance
O1 C15 1.3795(11)
O1 C1 1.4527(11)
O2 C1 1.3917(11)
O2 C6 1.4320(12)
O3 C8 1.3389(12)
O3 C2 1.4263(12)
O4 C8 1.1996(12)
O5 C8 1.3295(13)
O5 C9 1.4428(14)
O6 C11 1.3539(11)
O6 C16 1.4331(13)
O7 C13 1.3631(11)
O7 C17 1.4304(13)
O8 C21 1.3622(12)
O8 C24 1.4226(13)
C1 C5 1.5135(13)
C1 C2 1.5353(13)
C2 C3 1.5586(13)
C2 H2 0.965(14)
C3 C25 1.5164(13)
C3 C4 1.5216(12)
C3 H3 0.986(14)
C4 C5 1.3479(13)
C4 C18 1.4690(13)
C5 C10 1.4507(12)
C6 C7 1.5036(17)
C6 H6A 0.971(15)
C6 H6B 1.000(15)
C7 H7A 0.98(2)
C7 H7B 0.93(2)
C7 H7C 0.99(2)
C9 H9A 0.96(2)
C9 H9B 1.046(19)
C9 H9C 1.008(19)
C10 C15 1.3977(13)
C10 C11 1.3986(12)
C11 C12 1.3917(13)
C12 C13 1.3997(14)
C12 H12 0.982(14)
C13 C14 1.3953(13)
C14 C15 1.3813(13)
C14 H14 0.969(14)
C16 H16A 0.990(18)
C16 H16B 1.003(18)
C16 H16C 0.949(18)
C17 H17A 0.995(16)
C17 H17B 1.002(17)
C17 H17C 0.976(17)
C18 C23 1.3981(13)
C18 C19 1.4010(13)
C19 C20 1.3815(13)
C19 H19 0.980(14)
C20 C21 1.3938(13)
C20 H20 0.995(14)
C21 C22 1.3899(14)
C22 C23 1.3921(14)
C22 H22 0.998(14)
C23 H23 0.984(14)
C24 H24A 0.955(18)
C24 H24B 0.988(18)
C24 H24C 0.990(17)
C25 C30 1.3913(13)
C25 C26 1.3957(13)
C26 C27 1.3888(14)
C26 H26 0.931(14)
C27 C28 1.3884(15)
C27 H27 0.955(15)
C28 C29 1.3871(16)
C28 H28 0.955(15)
C29 C30 1.3912(14)
C29 H29 0.980(16)
C30 H30 0.963(15)

loop_
_geom_torsion_atom_site_label_1
_geom_torsion_atom_site_label_2
_geom_torsion_atom_site_label_3
_geom_torsion_atom_site_label_4
_geom_torsion
C6 O2 C1 O1 -59.58(10)
C6 O2 C1 C5 58.63(11)
C6 O2 C1 C2 173.40(8)
C15 O1 C1 O2 106.97(8)
C15 O1 C1 C5 -20.13(9)
C15 O1 C1 C2 -131.79(8)
C8 O3 C2 C1 60.50(11)
C8 O3 C2 C3 175.68(8)
O2 C1 C2 O3 21.57(10)
O1 C1 C2 O3 -100.91(9)
C5 C1 C2 O3 146.72(8)
O2 C1 C2 C3 -95.71(8)
O1 C1 C2 C3 141.81(8)
C5 C1 C2 C3 29.45(8)
O3 C2 C3 C25 -25.90(10)
C1 C2 C3 C25 97.09(9)
O3 C2 C3 C4 -152.22(7)
C1 C2 C3 C4 -29.24(9)
C25 C3 C4 C5 -107.17(9)
C2 C3 C4 C5 18.29(10)
C25 C3 C4 C18 78.57(11)
C2 C3 C4 C18 -155.97(8)
C18 C4 C5 C10 17.81(19)
C3 C4 C5 C10 -155.94(11)
C18 C4 C5 C1 174.37(8)
C3 C4 C5 C1 0.62(10)
O2 C1 C5 C4 97.62(10)
O1 C1 C5 C4 -141.29(8)
C2 C1 C5 C4 -19.56(10)
O2 C1 C5 C10 -97.94(9)
O1 C1 C5 C10 23.15(9)
C2 C1 C5 C10 144.89(7)
C1 O2 C6 C7 168.15(10)
C9 O5 C8 O4 -5.43(17)
C9 O5 C8 O3 174.96(9)
C2 O3 C8 O4 12.16(15)
C2 O3 C8 O5 -168.22(8)
C4 C5 C10 C15 140.00(12)
C1 C5 C10 C15 -17.42(10)
C4 C5 C10 C11 -34.1(2)
C1 C5 C10 C11 168.44(10)
C16 O6 C11 C12 -18.42(14)
C16 O6 C11 C10 162.80(9)
C15 C10 C11 O6 175.83(8)
C5 C10 C11 O6 -10.60(16)
C15 C10 C11 C12 -3.02(14)
C5 C10 C11 C12 170.56(10)
O6 C11 C12 C13 -176.65(9)
C10 C11 C12 C13 2.09(14)
C17 O7 C13 C14 9.42(14)
C17 O7 C13 C12 -171.57(9)
C11 C12 C13 O7 -179.05(9)
C11 C12 C13 C14 -0.02(15)
O7 C13 C14 C15 177.93(9)
C12 C13 C14 C15 -1.01(14)
C1 O1 C15 C14 -171.44(9)
C1 O1 C15 C10 10.17(10)
C13 C14 C15 O1 -178.24(8)
C13 C14 C15 C10 -0.02(14)
C11 C10 C15 O1 -179.60(8)
C5 C10 C15 O1 5.01(11)
C11 C10 C15 C14 2.03(14)
C5 C10 C15 C14 -173.36(9)
C5 C4 C18 C23 142.91(10)
C3 C4 C18 C23 -43.96(13)
C5 C4 C18 C19 -38.37(14)
C3 C4 C18 C19 134.76(9)
C23 C18 C19 C20 -3.25(14)
C4 C18 C19 C20 177.99(9)
C18 C19 C20 C21 -0.28(15)
C24 O8 C21 C22 -1.29(15)
C24 O8 C21 C20 178.57(9)
C19 C20 C21 O8 -176.16(9)
C19 C20 C21 C22 3.70(15)
O8 C21 C22 C23 176.37(10)
C20 C21 C22 C23 -3.48(15)
C21 C22 C23 C18 -0.15(15)
C19 C18 C23 C22 3.46(14)
C4 C18 C23 C22 -177.78(9)
C4 C3 C25 C30 -141.67(9)
C2 C3 C25 C30 99.34(10)
C4 C3 C25 C26 37.91(13)
C2 C3 C25 C26 -81.08(11)
C30 C25 C26 C27 -0.98(15)
C3 C25 C26 C27 179.44(9)
C25 C26 C27 C28 -0.02(15)
C26 C27 C28 C29 1.08(16)
C27 C28 C29 C30 -1.14(17)
C28 C29 C30 C25 0.13(17)
C26 C25 C30 C29 0.92(16)
C3 C25 C30 C29 -179.48(10)
